data_7119233
loop_
_publ_author_name
'Busschaert, Nathalie'
'Thompson, Sam'
'Hamilton, Andrew D.'

_publ_section_title
;
 An \a-helical peptidomimetic scaffold for dynamic combinatorial library
 formation.
;
_journal_issue 2
_journal_name_full 'Chemical communications (Cambridge, England)'
_journal_page_first 313
_journal_page_last 316
_journal_paper_doi 10.1039/c6cc07787k
_journal_volume 53
_journal_year 2016
_chemical_compound_source 'Nathalie Busschaert'
_chemical_formula_moiety 'C27 H32 N2 O12'
_chemical_formula_sum 'C27 H32 N2 O12'
_chemical_formula_weight 576.54
_space_group_crystal_system monoclinic
_space_group_IT_number 14
_space_group_name_Hall '-P 2yn'
_space_group_name_H-M_alt 'P 1 21/n 1'
_symmetry_space_group_name_Hall '-P 2yn'
_symmetry_space_group_name_H-M 'P 1 21/n 1'
_atom_sites_solution_hydrogens mixed
_audit_creation_method SHELXL-2014/7
_audit_update_record
;
2016-06-23 deposited with the CCDC.
2016-11-07 downloaded from the CCDC.
;
_cell_angle_alpha 90
_cell_angle_beta 105.9480(10)
_cell_angle_gamma 90
_cell_formula_units_Z 4
_cell_length_a 14.5173(5)
_cell_length_b 12.8034(4)
_cell_length_c 14.6624(5)
_cell_measurement_reflns_used 9893
_cell_measurement_temperature 100(2)
_cell_measurement_theta_max 26.37
_cell_measurement_theta_min 2.32
_cell_volume 2620.42(15)
_computing_cell_refinement 'Bruker SAINT'
_computing_data_collection 'Bruker APEX2'
_computing_data_reduction 'Bruker SAINT'
_computing_structure_refinement 'SHELXL-2014/7 (Sheldrick, 2014)'
_computing_structure_solution 'SHELXS-97 (Sheldrick, 2008)'
_diffrn_ambient_temperature 100(2)
_diffrn_measured_fraction_theta_full 1.000
_diffrn_measured_fraction_theta_max 1.000
_diffrn_measurement_device_type 'Bruker APEX-II CCD'
_diffrn_measurement_method '\f and \w scans'
_diffrn_radiation_monochromator graphite
_diffrn_radiation_source 'sealed tube'
_diffrn_radiation_type MoK\a
_diffrn_radiation_wavelength 0.71073
_diffrn_reflns_av_R_equivalents 0.0326
_diffrn_reflns_av_unetI/netI 0.0178
_diffrn_reflns_Laue_measured_fraction_full 1.000
_diffrn_reflns_Laue_measured_fraction_max 1.000
_diffrn_reflns_limit_h_max 18
_diffrn_reflns_limit_h_min -18
_diffrn_reflns_limit_k_max 16
_diffrn_reflns_limit_k_min -16
_diffrn_reflns_limit_l_max 18
_diffrn_reflns_limit_l_min -18
_diffrn_reflns_number 46815
_diffrn_reflns_point_group_measured_fraction_full 1.000
_diffrn_reflns_point_group_measured_fraction_max 1.000
_diffrn_reflns_theta_full 25.242
_diffrn_reflns_theta_max 26.394
_diffrn_reflns_theta_min 1.748
_exptl_absorpt_coefficient_mu 0.116
_exptl_absorpt_correction_type none
_exptl_crystal_colour yellow
_exptl_crystal_density_diffrn 1.461
_exptl_crystal_description fragment
_exptl_crystal_F_000 1216
_exptl_crystal_size_max 0.340
_exptl_crystal_size_mid 0.180
_exptl_crystal_size_min 0.150
_refine_diff_density_max 0.523
_refine_diff_density_min -0.280
_refine_diff_density_rms 0.057
_refine_ls_extinction_method none
_refine_ls_goodness_of_fit_ref 1.032
_refine_ls_hydrogen_treatment mixed
_refine_ls_matrix_type full
_refine_ls_number_parameters 374
_refine_ls_number_reflns 5361
_refine_ls_number_restraints 0
_refine_ls_restrained_S_all 1.032
_refine_ls_R_factor_all 0.0564
_refine_ls_R_factor_gt 0.0466
_refine_ls_shift/su_max 0.001
_refine_ls_shift/su_mean 0.000
_refine_ls_structure_factor_coef Fsqd
_refine_ls_weighting_details 'w=1/[\s^2^(Fo^2^)+(0.0814P)^2^+1.1103P] where P=(Fo^2^+2Fc^2^)/3'
_refine_ls_weighting_scheme calc
_refine_ls_wR_factor_gt 0.1280
_refine_ls_wR_factor_ref 0.1360
_reflns_Friedel_coverage 0.000
_reflns_number_gt 4418
_reflns_number_total 5361
_reflns_threshold_expression 'I > 2\s(I)'
_cod_data_source_file c6cc07787k2.cif
_cod_data_source_block shelxl
_cod_database_code 7119233
_shelx_shelxl_version_number 2014/7
_shelx_space_group_comment
;
The symmetry employed for this shelxl refinement is uniquely defined
by the following loop, which should always be used as a source of
symmetry information in preference to the above space-group names.
They are only intended as comments.
;
_shelx_estimated_absorpt_t_min 0.962
_shelx_estimated_absorpt_t_max 0.983

loop_
_space_group_symop_operation_xyz
'x, y, z'
'-x+1/2, y+1/2, -z+1/2'
'-x, -y, -z'
'x-1/2, -y-1/2, z-1/2'

loop_
_atom_site_label
_atom_site_type_symbol
_atom_site_fract_x
_atom_site_fract_y
_atom_site_fract_z
_atom_site_U_iso_or_equiv
_atom_site_adp_type
_atom_site_occupancy
_atom_site_site_symmetry_order
_atom_site_calc_flag
_atom_site_refinement_flags_posn
_atom_site_refinement_flags_adp
C1 C 0.88759(12) -0.40624(13) 0.58263(12) 0.0237(4) Uani 1 1 d . .
C2 C 0.88856(12) -0.41910(13) 0.48899(12) 0.0248(4) Uani 1 1 d . .
H2 H 0.8956 -0.4868 0.4653 0.030 Uiso 1 1 calc R U
C3 C 0.87924(12) -0.33325(13) 0.43030(12) 0.0236(3) Uani 1 1 d . .
H3 H 0.8787 -0.3419 0.3658 0.028 Uiso 1 1 calc R U
C4 C 0.87052(11) -0.23346(12) 0.46572(11) 0.0204(3) Uani 1 1 d . .
C5 C 0.87391(11) -0.22230(13) 0.56112(11) 0.0217(3) Uani 1 1 d . .
H5 H 0.8704 -0.1541 0.5856 0.026 Uiso 1 1 calc R U
C6 C 0.88219(11) -0.30758(13) 0.62187(11) 0.0221(3) Uani 1 1 d . .
C7 C 0.88612(13) -0.28374(14) 0.72471(12) 0.0273(4) Uani 1 1 d . .
H7 H 0.9186 -0.3414 0.7676 0.033 Uiso 1 1 calc R U
C8 C 0.90568(15) -0.15905(16) 0.83559(13) 0.0346(4) Uani 1 1 d . .
H8A H 0.9058 -0.0823 0.8438 0.041 Uiso 1 1 calc R U
H8B H 0.9490 -0.1909 0.8930 0.041 Uiso 1 1 calc R U
C9 C 0.80505(15) -0.20297(16) 0.81644(14) 0.0371(5) Uani 1 1 d . .
H9A H 0.7984 -0.2454 0.8707 0.045 Uiso 1 1 calc R U
H9B H 0.7570 -0.1461 0.8048 0.045 Uiso 1 1 calc R U
C10 C 0.85595(11) -0.14424(12) 0.39650(11) 0.0208(3) Uani 1 1 d . .
C11 C 0.85509(12) 0.05005(12) 0.38893(12) 0.0215(3) Uani 1 1 d . .
C12 C 0.84125(13) 0.05832(13) 0.29129(12) 0.0263(4) Uani 1 1 d . .
H12 H 0.8282 -0.0025 0.2528 0.032 Uiso 1 1 calc R U
C13 C 0.84640(13) 0.15456(13) 0.25027(12) 0.0252(4) Uani 1 1 d . .
H13 H 0.8377 0.1591 0.1838 0.030 Uiso 1 1 calc R U
C14 C 0.86415(11) 0.24469(12) 0.30488(11) 0.0211(3) Uani 1 1 d . .
C15 C 0.87330(11) 0.23741(13) 0.40155(11) 0.0216(3) Uani 1 1 d . .
H15 H 0.8834 0.2991 0.4390 0.026 Uiso 1 1 calc R U
C16 C 0.86794(11) 0.14185(13) 0.44447(11) 0.0213(3) Uani 1 1 d . .
C17 C 0.87613(12) 0.14051(13) 0.54884(12) 0.0242(4) Uani 1 1 d . .
H17 H 0.8883 0.2129 0.5750 0.029 Uiso 1 1 calc R U
C18 C 0.93005(15) 0.06149(15) 0.68898(12) 0.0320(4) Uani 1 1 d . .
H18A H 0.9550 0.1214 0.7312 0.038 Uiso 1 1 calc R U
H18B H 0.9583 -0.0038 0.7208 0.038 Uiso 1 1 calc R U
C19 C 0.82018(14) 0.05770(15) 0.66220(12) 0.0326(4) Uani 1 1 d . .
H19A H 0.7971 -0.0149 0.6633 0.039 Uiso 1 1 calc R U
H19B H 0.7951 0.1008 0.7061 0.039 Uiso 1 1 calc R U
C20 C 0.87616(11) 0.34797(13) 0.26325(12) 0.0221(3) Uani 1 1 d . .
C22 C 0.88789(12) 0.43627(12) 0.12517(12) 0.0241(4) Uani 1 1 d . .
H22A H 0.9525 0.4645 0.1559 0.029 Uiso 1 1 calc R U
H22B H 0.8397 0.4889 0.1307 0.029 Uiso 1 1 calc R U
C23 C 0.87842(12) 0.41337(13) 0.02278(12) 0.0250(4) Uani 1 1 d . .
H23A H 0.8209 0.3699 -0.0035 0.030 Uiso 1 1 calc R U
H23B H 0.8704 0.4796 -0.0135 0.030 Uiso 1 1 calc R U
C24 C 0.95518(14) 0.34460(14) -0.08484(12) 0.0282(4) Uani 1 1 d . .
H24A H 0.9386 0.4114 -0.1195 0.034 Uiso 1 1 calc R U
H24B H 0.9040 0.2935 -0.1126 0.034 Uiso 1 1 calc R U
C25 C 1.04918(14) 0.30522(14) -0.09560(13) 0.0296(4) Uani 1 1 d . .
H25A H 1.0513 0.3150 -0.1620 0.036 Uiso 1 1 calc R U
H25B H 1.1024 0.3458 -0.0539 0.036 Uiso 1 1 calc R U
C26 C 1.14965(13) 0.15904(14) -0.08082(12) 0.0274(4) Uani 1 1 d . .
H26A H 1.2034 0.1923 -0.0330 0.033 Uiso 1 1 calc R U
H26B H 1.1562 0.1760 -0.1446 0.033 Uiso 1 1 calc R U
C27 C 1.15291(14) 0.04268(14) -0.06671(12) 0.0283(4) Uani 1 1 d . .
H27A H 1.0911 0.0116 -0.1025 0.034 Uiso 1 1 calc R U
H27B H 1.2040 0.0125 -0.0915 0.034 Uiso 1 1 calc R U
C28 C 1.14540(14) -0.08615(15) 0.04506(14) 0.0343(4) Uani 1 1 d . .
H28A H 1.1588 -0.1001 0.1132 0.051 Uiso 1 1 calc R U
H28B H 1.0770 -0.0964 0.0146 0.051 Uiso 1 1 calc R U
H28C H 1.1827 -0.1341 0.0172 0.051 Uiso 1 1 calc R U
N1 N 0.89077(11) -0.50207(11) 0.63898(10) 0.0275(3) Uani 1 1 d . .
N2 N 0.85729(11) -0.04657(11) 0.43469(11) 0.0226(3) Uani 1 1 d . .
H1N H 0.8748(15) -0.0433(16) 0.4879(16) 0.027(6) Uiso 1 1 d . .
O1 O 0.91754(10) -0.58296(10) 0.60942(10) 0.0368(3) Uani 1 1 d . .
O2 O 0.86384(11) -0.49688(11) 0.71164(9) 0.0385(3) Uani 1 1 d . .
O3 O 0.93371(9) -0.18704(10) 0.75192(9) 0.0310(3) Uani 1 1 d . .
O4 O 0.79304(9) -0.26697(11) 0.73282(9) 0.0337(3) Uani 1 1 d . .
O5 O 0.84142(9) -0.16138(9) 0.31182(8) 0.0262(3) Uani 1 1 d . .
O6 O 0.79148(9) 0.10001(10) 0.56704(8) 0.0300(3) Uani 1 1 d . .
O7 O 0.94990(9) 0.07341(10) 0.59899(8) 0.0281(3) Uani 1 1 d . .
O8 O 0.88982(9) 0.42924(9) 0.30634(9) 0.0294(3) Uani 1 1 d . .
O9 O 0.87303(9) 0.34005(9) 0.17084(8) 0.0246(3) Uani 1 1 d . .
O10 O 0.96100(9) 0.36000(9) 0.01306(8) 0.0268(3) Uani 1 1 d . .
O11 O 1.06070(9) 0.19778(9) -0.07137(9) 0.0274(3) Uani 1 1 d . .
O12 O 1.17096(9) 0.01832(10) 0.03097(8) 0.0307(3) Uani 1 1 d . .

loop_
_atom_site_aniso_label
_atom_site_aniso_U_11
_atom_site_aniso_U_22
_atom_site_aniso_U_33
_atom_site_aniso_U_23
_atom_site_aniso_U_13
_atom_site_aniso_U_12
C1 0.0251(8) 0.0204(8) 0.0264(9) 0.0035(7) 0.0083(7) 0.0005(6)
C2 0.0291(9) 0.0183(8) 0.0273(9) -0.0025(7) 0.0083(7) 0.0007(6)
C3 0.0281(8) 0.0232(8) 0.0213(8) -0.0022(6) 0.0100(7) -0.0005(7)
C4 0.0206(7) 0.0198(8) 0.0217(8) 0.0003(6) 0.0075(6) 0.0004(6)
C5 0.0251(8) 0.0197(8) 0.0218(8) -0.0011(6) 0.0092(6) 0.0017(6)
C6 0.0222(8) 0.0236(8) 0.0219(8) 0.0020(6) 0.0082(6) 0.0024(6)
C7 0.0347(9) 0.0263(9) 0.0235(8) 0.0038(7) 0.0122(7) 0.0041(7)
C8 0.0464(11) 0.0355(10) 0.0247(9) -0.0027(8) 0.0146(8) -0.0043(8)
C9 0.0492(12) 0.0369(11) 0.0315(10) -0.0129(8) 0.0217(9) -0.0076(9)
C10 0.0226(8) 0.0211(8) 0.0206(8) -0.0010(6) 0.0089(6) -0.0018(6)
C11 0.0239(8) 0.0199(8) 0.0228(8) 0.0012(6) 0.0099(6) -0.0007(6)
C12 0.0368(10) 0.0213(8) 0.0224(8) -0.0011(6) 0.0107(7) -0.0018(7)
C13 0.0337(9) 0.0234(9) 0.0204(8) 0.0016(6) 0.0106(7) -0.0005(7)
C14 0.0203(7) 0.0188(8) 0.0258(8) 0.0018(6) 0.0089(6) 0.0008(6)
C15 0.0224(8) 0.0193(8) 0.0243(8) -0.0014(6) 0.0082(6) 0.0003(6)
C16 0.0220(8) 0.0224(8) 0.0208(8) -0.0011(6) 0.0080(6) 0.0001(6)
C17 0.0328(9) 0.0195(8) 0.0217(8) -0.0018(6) 0.0096(7) 0.0000(7)
C18 0.0448(11) 0.0312(10) 0.0194(8) 0.0004(7) 0.0078(8) 0.0001(8)
C19 0.0458(11) 0.0343(10) 0.0221(9) 0.0046(7) 0.0167(8) 0.0087(8)
C20 0.0207(8) 0.0218(8) 0.0243(8) 0.0019(7) 0.0073(6) 0.0015(6)
C22 0.0284(9) 0.0169(8) 0.0292(9) 0.0053(7) 0.0117(7) 0.0009(6)
C23 0.0270(8) 0.0221(8) 0.0274(9) 0.0046(7) 0.0097(7) 0.0025(6)
C24 0.0386(10) 0.0242(9) 0.0243(9) 0.0048(7) 0.0129(7) 0.0010(7)
C25 0.0436(10) 0.0214(9) 0.0295(9) 0.0034(7) 0.0195(8) -0.0013(7)
C26 0.0336(9) 0.0285(9) 0.0241(8) -0.0005(7) 0.0146(7) -0.0008(7)
C27 0.0361(10) 0.0282(9) 0.0213(8) -0.0034(7) 0.0091(7) 0.0008(7)
C28 0.0392(11) 0.0279(10) 0.0356(10) 0.0032(8) 0.0101(8) -0.0032(8)
N1 0.0354(8) 0.0210(8) 0.0255(8) 0.0016(6) 0.0076(6) -0.0003(6)
N2 0.0331(8) 0.0195(7) 0.0170(7) -0.0001(6) 0.0100(6) 0.0000(6)
O1 0.0507(8) 0.0192(6) 0.0435(8) 0.0024(6) 0.0178(7) 0.0065(6)
O2 0.0585(9) 0.0307(7) 0.0278(7) 0.0031(6) 0.0146(6) -0.0040(6)
O3 0.0383(7) 0.0307(7) 0.0260(6) -0.0042(5) 0.0120(5) -0.0043(5)
O4 0.0349(7) 0.0427(8) 0.0277(7) -0.0111(6) 0.0156(5) -0.0046(6)
O5 0.0379(7) 0.0212(6) 0.0198(6) -0.0012(5) 0.0086(5) -0.0037(5)
O6 0.0332(7) 0.0380(7) 0.0222(6) 0.0055(5) 0.0134(5) 0.0046(5)
O7 0.0296(6) 0.0326(7) 0.0217(6) 0.0018(5) 0.0063(5) 0.0013(5)
O8 0.0407(7) 0.0197(6) 0.0270(6) -0.0004(5) 0.0078(5) -0.0025(5)
O9 0.0327(6) 0.0186(6) 0.0263(6) 0.0031(5) 0.0144(5) -0.0004(5)
O10 0.0320(6) 0.0265(6) 0.0252(6) 0.0042(5) 0.0134(5) 0.0052(5)
O11 0.0352(7) 0.0208(6) 0.0314(6) 0.0018(5) 0.0179(5) -0.0009(5)
O12 0.0441(8) 0.0263(6) 0.0223(6) -0.0003(5) 0.0101(5) -0.0025(5)

loop_
_atom_type_symbol
_atom_type_description
_atom_type_scat_dispersion_real
_atom_type_scat_dispersion_imag
_atom_type_scat_source
C C 0.0033 0.0016 'International Tables Vol C Tables 4.2.6.8 and 6.1.1.4'
H H 0.0000 0.0000 'International Tables Vol C Tables 4.2.6.8 and 6.1.1.4'
N N 0.0061 0.0033 'International Tables Vol C Tables 4.2.6.8 and 6.1.1.4'
O O 0.0106 0.0060 'International Tables Vol C Tables 4.2.6.8 and 6.1.1.4'

loop_
_geom_angle_atom_site_label_1
_geom_angle_atom_site_label_2
_geom_angle_atom_site_label_3
_geom_angle
C2 C1 C6 122.09(15)
C2 C1 N1 116.69(14)
C6 C1 N1 121.21(15)
C3 C2 C1 119.81(15)
C2 C3 C4 119.99(15)
C5 C4 C3 119.01(15)
C5 C4 C10 124.00(14)
C3 C4 C10 116.99(14)
C6 C5 C4 122.30(15)
C5 C6 C1 116.70(15)
C5 C6 C7 116.66(15)
C1 C6 C7 126.62(15)
O4 C7 O3 104.35(14)
O4 C7 C6 109.81(14)
O3 C7 C6 109.61(14)
O3 C8 C9 103.48(14)
O4 C9 C8 104.64(15)
O5 C10 N2 124.03(15)
O5 C10 C4 120.18(14)
N2 C10 C4 115.76(14)
C12 C11 N2 122.40(15)
C12 C11 C16 119.19(15)
N2 C11 C16 118.41(14)
C13 C12 C11 120.33(15)
C12 C13 C14 120.92(15)
C13 C14 C15 118.90(15)
C13 C14 C20 121.80(15)
C15 C14 C20 119.28(14)
C16 C15 C14 121.33(15)
C15 C16 C11 119.15(15)
C15 C16 C17 118.26(14)
C11 C16 C17 122.59(15)
O7 C17 O6 104.53(13)
O7 C17 C16 111.96(13)
O6 C17 C16 111.35(13)
O7 C18 C19 103.02(14)
O6 C19 C18 103.79(14)
O8 C20 O9 123.19(15)
O8 C20 C14 125.02(15)
O9 C20 C14 111.76(14)
O9 C22 C23 108.24(13)
O10 C23 C22 110.30(13)
O10 C24 C25 110.31(14)
O11 C25 C24 110.29(14)
O11 C26 C27 109.07(14)
O12 C27 C26 110.30(14)
O1 N1 O2 123.86(15)
O1 N1 C1 118.00(14)
O2 N1 C1 118.10(14)
C10 N2 C11 127.89(14)
C7 O3 C8 103.11(13)
C7 O4 C9 105.30(14)
C17 O6 C19 106.39(13)
C17 O7 C18 103.21(13)
C20 O9 C22 115.69(12)
C23 O10 C24 110.41(13)
C25 O11 C26 111.13(13)
C27 O12 C28 111.80(13)

loop_
_geom_bond_atom_site_label_1
_geom_bond_atom_site_label_2
_geom_bond_distance
C1 C2 1.387(2)
C1 C6 1.399(2)
C1 N1 1.473(2)
C2 C3 1.380(2)
C3 C4 1.398(2)
C4 C5 1.393(2)
C4 C10 1.504(2)
C5 C6 1.393(2)
C6 C7 1.524(2)
C7 O4 1.405(2)
C7 O3 1.420(2)
C8 O3 1.440(2)
C8 C9 1.518(3)
C9 O4 1.445(2)
C10 O5 1.2208(19)
C10 N2 1.368(2)
C11 C12 1.394(2)
C11 N2 1.403(2)
C11 C16 1.413(2)
C12 C13 1.382(2)
C13 C14 1.388(2)
C14 C15 1.390(2)
C14 C20 1.487(2)
C15 C16 1.388(2)
C16 C17 1.502(2)
C17 O7 1.412(2)
C17 O6 1.425(2)
C18 O7 1.434(2)
C18 C19 1.535(3)
C19 O6 1.447(2)
C20 O8 1.205(2)
C20 O9 1.3470(19)
C22 O9 1.4463(19)
C22 C23 1.498(2)
C23 O10 1.421(2)
C24 O10 1.428(2)
C24 C25 1.503(3)
C25 O11 1.419(2)
C26 O11 1.425(2)
C26 C27 1.503(2)
C27 O12 1.418(2)
C28 O12 1.418(2)
N1 O1 1.2263(19)
N1 O2 1.2334(19)

loop_
_geom_hbond_atom_site_label_D
_geom_hbond_atom_site_label_H
_geom_hbond_atom_site_label_A
_geom_hbond_distance_DH
_geom_hbond_distance_HA
_geom_hbond_distance_DA
_geom_hbond_angle_DHA
N2 H1N O6 0.75(2) 2.64(2) 3.0363(19) 115.5(18)
N2 H1N O7 0.75(2) 2.26(2) 2.8620(19) 138(2)
